data_4123123
loop_
_publ_author_name
'Hamilton, Clifton R.'
'Gau, Michael R.'
'Baglia, Regina A.'
'McWilliams, Sean F.'
'Zdilla, Michael J.'

_publ_section_title
;
 Mechanistic Elucidation of the Stepwise Formation of a Tetranuclear
 Manganese Pinned Butterfly Cluster via N-N Bond Cleavage, Hydrogen Atom
 Transfer, and Cluster Rearrangement.
;
_journal_name_full 'Journal of the American Chemical Society'
_journal_page_first 141218154447008
_journal_paper_doi 10.1021/ja508244x
_journal_year 2014
_chemical_formula_moiety 'C17 H33 Mn N O2 Si2'
_chemical_formula_sum 'C17 H33 Mn N O2 Si2'
_chemical_formula_weight 394.56
_chemical_melting_point ?
_chemical_name_systematic
;
 ?
;
_space_group_crystal_system monoclinic
_space_group_IT_number 14
_space_group_name_Hall '-P 2ybc'
_space_group_name_H-M_alt 'P 1 21/c 1'
_symmetry_space_group_name_Hall '-P 2ybc'
_symmetry_space_group_name_H-M 'P 1 21/c 1'
_atom_sites_solution_hydrogens geom
_audit_creation_method SHELXL-2013
_cell_angle_alpha 90
_cell_angle_beta 93.673(4)
_cell_angle_gamma 90
_cell_formula_units_Z 4
_cell_length_a 8.8333(17)
_cell_length_b 17.029(3)
_cell_length_c 14.282(3)
_cell_measurement_reflns_used 6807
_cell_measurement_temperature 100(2)
_cell_measurement_theta_max 27.97
_cell_measurement_theta_min 2.31
_cell_volume 2143.9(7)
_computing_cell_refinement 'SAINT (Bruker-AXS)'
_computing_data_collection 'COSMO (Bruker-AXS)'
_computing_data_reduction 'SADABS (Bruker-AXS)'
_computing_molecular_graphics XP
_computing_publication_material 'APEX2 Report Generator (Bruker-AXS)'
_computing_structure_refinement 'SHELXL-2013 (Sheldrick, 2013)'
_computing_structure_solution 'SHELXS-97 (Sheldrick, 2008)'
_diffrn_ambient_temperature 100(2)
_diffrn_detector_area_resol_mean 8.333
_diffrn_measured_fraction_theta_full 1.000
_diffrn_measured_fraction_theta_max 0.996
_diffrn_measurement_device_type 'Kappa APEX II DUO'
_diffrn_measurement_method 'Omega Scans'
_diffrn_radiation_type MoK\a
_diffrn_radiation_wavelength 0.71073
_diffrn_reflns_av_R_equivalents 0.0295
_diffrn_reflns_av_unetI/netI 0.0300
_diffrn_reflns_Laue_measured_fraction_full 1.000
_diffrn_reflns_Laue_measured_fraction_max 0.996
_diffrn_reflns_limit_h_max 11
_diffrn_reflns_limit_h_min -11
_diffrn_reflns_limit_k_max 22
_diffrn_reflns_limit_k_min -19
_diffrn_reflns_limit_l_max 18
_diffrn_reflns_limit_l_min -18
_diffrn_reflns_number 18973
_diffrn_reflns_point_group_measured_fraction_full 1.000
_diffrn_reflns_point_group_measured_fraction_max 0.996
_diffrn_reflns_theta_full 25.242
_diffrn_reflns_theta_max 27.975
_diffrn_reflns_theta_min 1.863
_diffrn_source 'fine-focused sealed tube'
_exptl_absorpt_coefficient_mu 0.735
_exptl_absorpt_correction_T_max 0.7456
_exptl_absorpt_correction_T_min 0.6883
_exptl_absorpt_correction_type multi-scan
_exptl_absorpt_process_details
;
   19385 Corrected reflections written to file mo_1900_0m.hkl
 Estimated minimum and maximum transmission:  0.6883  0.7456
 The ratio of these values is more reliable than their absolute values!
 Additional spherical absorption correction applied with mu*r =  0.2000
 Lambda/2 correction factor = 0.0015
;
_exptl_crystal_colour 'Light Pink'
_exptl_crystal_density_diffrn 1.222
_exptl_crystal_density_meas ?
_exptl_crystal_description Block
_exptl_crystal_F_000 844
_exptl_crystal_size_max 0.190
_exptl_crystal_size_mid 0.180
_exptl_crystal_size_min 0.150
_refine_diff_density_max 0.382
_refine_diff_density_min -0.219
_refine_diff_density_rms 0.054
_refine_ls_extinction_method none
_refine_ls_goodness_of_fit_ref 1.030
_refine_ls_hydrogen_treatment constr
_refine_ls_matrix_type full
_refine_ls_number_parameters 215
_refine_ls_number_reflns 5154
_refine_ls_number_restraints 0
_refine_ls_restrained_S_all 1.030
_refine_ls_R_factor_all 0.0399
_refine_ls_R_factor_gt 0.0296
_refine_ls_shift/su_max 0.001
_refine_ls_shift/su_mean 0.000
_refine_ls_structure_factor_coef Fsqd
_refine_ls_weighting_details 'w=1/[\s^2^(Fo^2^)+(0.0335P)^2^+0.7097P] where P=(Fo^2^+2Fc^2^)/3'
_refine_ls_weighting_scheme calc
_refine_ls_wR_factor_gt 0.0678
_refine_ls_wR_factor_ref 0.0716
_reflns_Friedel_coverage 0.000
_reflns_number_gt 4353
_reflns_number_total 5154
_reflns_threshold_expression 'I > 2\s(I)'
_cod_data_source_file ja508244x_si_002.cif
_cod_data_source_block 1bOTol
_cod_depositor_comments
;
The following automatic conversions were performed:

'_chemical_melting_point' value 'not determined' was changed to '?' -
the value is undefined or not
given.

'_exptl_absorpt_correction_type' value 'Multi-scan' changed
to 'multi-scan' according to
/home/saulius/struct/COD-crude-data--automatic-downloads/rss-feeds/ACS/lib/dictionaries/cif_core.dic
dictionary named 'cif_core.dic' version 2.4.2 from 2011-04-26.

Automatic conversion script
Id: cif_fix_values 2935 2014-11-11 08:27:57Z andrius 

The following automatic conversions were performed:

'_exptl_crystal_density_meas' value 'not measured' was changed to '?'
- the value is perceived as not measured.

Automatic conversion script
Id: cif_fix_values 3008 2015-01-20 13:52:24Z robertas 
;
_cod_database_code 4123123
_shelx_space_group_comment
;
The symmetry employed for this shelxl refinement is uniquely defined
by the following loop, which should always be used as a source of
symmetry information in preference to the above space-group names.
They are only intended as comments.
;
_shelx_estimated_absorpt_t_min 0.873
_shelx_estimated_absorpt_t_max 0.898
_shelxl_version_number 2013-3

loop_
_space_group_symop_operation_xyz
'x, y, z'
'-x, y+1/2, -z+1/2'
'-x, -y, -z'
'x, -y-1/2, z-1/2'

loop_
_atom_site_label
_atom_site_type_symbol
_atom_site_fract_x
_atom_site_fract_y
_atom_site_fract_z
_atom_site_U_iso_or_equiv
_atom_site_adp_type
_atom_site_occupancy
_atom_site_site_symmetry_order
_atom_site_calc_flag
_atom_site_refinement_flags_posn
_atom_site_refinement_flags_adp
Mn1 Mn 0.59632(2) 0.07423(2) 0.53159(2) 0.01419(7) Uani 1 1 d . .
O1 O 0.38882(11) 0.02117(6) 0.55677(7) 0.0167(2) Uani 1 1 d . .
O2 O 0.70200(13) 0.02528(6) 0.65787(7) 0.0220(2) Uani 1 1 d . .
N1 N 0.66091(13) 0.18635(7) 0.51555(9) 0.0158(3) Uani 1 1 d . .
C11 C 0.33130(15) 0.02571(9) 0.64318(10) 0.0147(3) Uani 1 1 d . .
C12 C 0.32493(17) -0.04011(9) 0.70053(11) 0.0186(3) Uani 1 1 d . .
H12 H 0.3583 -0.0896 0.6790 0.022 Uiso 1 1 calc R U
C13 C 0.26994(18) -0.03372(10) 0.78925(11) 0.0220(3) Uani 1 1 d . .
H13 H 0.2667 -0.0792 0.8275 0.026 Uiso 1 1 calc R U
C14 C 0.21951(17) 0.03737(9) 0.82354(11) 0.0192(3) Uani 1 1 d . .
C15 C 0.22345(18) 0.10225(10) 0.76517(11) 0.0216(3) Uani 1 1 d . .
H15 H 0.1883 0.1515 0.7864 0.026 Uiso 1 1 calc R U
C16 C 0.27786(18) 0.09673(9) 0.67603(11) 0.0200(3) Uani 1 1 d . .
H16 H 0.2785 0.1420 0.6372 0.024 Uiso 1 1 calc R U
C17 C 0.1636(2) 0.04346(11) 0.92103(12) 0.0284(4) Uani 1 1 d . .
H17A H 0.2504 0.0494 0.9668 0.043 Uiso 1 1 calc R U
H17B H 0.1073 -0.0042 0.9352 0.043 Uiso 1 1 calc R U
H17C H 0.0968 0.0892 0.9244 0.043 Uiso 1 1 calc R U
C21 C 0.94600(18) 0.26193(10) 0.59724(12) 0.0251(4) Uani 1 1 d . .
H21A H 0.9047 0.3153 0.5922 0.038 Uiso 1 1 calc R U
H21B H 1.0554 0.2634 0.5895 0.038 Uiso 1 1 calc R U
H21C H 0.9276 0.2402 0.6590 0.038 Uiso 1 1 calc R U
C22 C 0.89445(19) 0.24150(11) 0.38697(12) 0.0279(4) Uani 1 1 d . .
H22A H 0.8479 0.2091 0.3363 0.042 Uiso 1 1 calc R U
H22B H 1.0046 0.2430 0.3821 0.042 Uiso 1 1 calc R U
H22C H 0.8536 0.2949 0.3818 0.042 Uiso 1 1 calc R U
C23 C 0.94752(17) 0.10072(10) 0.51053(13) 0.0252(4) Uani 1 1 d . .
H23A H 0.9326 0.0767 0.5716 0.038 Uiso 1 1 calc R U
H23B H 1.0563 0.1077 0.5033 0.038 Uiso 1 1 calc R U
H23C H 0.9044 0.0665 0.4605 0.038 Uiso 1 1 calc R U
C31 C 0.5078(2) 0.28040(10) 0.65676(12) 0.0266(4) Uani 1 1 d . .
H31A H 0.4669 0.2333 0.6854 0.040 Uiso 1 1 calc R U
H31B H 0.4368 0.3241 0.6622 0.040 Uiso 1 1 calc R U
H31C H 0.6055 0.2939 0.6891 0.040 Uiso 1 1 calc R U
C32 C 0.34701(17) 0.23713(10) 0.46779(12) 0.0235(3) Uani 1 1 d . .
H32A H 0.3572 0.2359 0.3999 0.035 Uiso 1 1 calc R U
H32B H 0.2728 0.2773 0.4826 0.035 Uiso 1 1 calc R U
H32C H 0.3126 0.1857 0.4887 0.035 Uiso 1 1 calc R U
C33 C 0.59351(19) 0.35654(10) 0.47649(13) 0.0270(4) Uani 1 1 d . .
H33A H 0.6973 0.3695 0.4997 0.040 Uiso 1 1 calc R U
H33B H 0.5245 0.3983 0.4942 0.040 Uiso 1 1 calc R U
H33C H 0.5891 0.3517 0.4080 0.040 Uiso 1 1 calc R U
C40 C 0.74103(19) -0.05670(10) 0.67249(12) 0.0242(3) Uani 1 1 d . .
H40A H 0.8032 -0.0761 0.6220 0.029 Uiso 1 1 calc R U
H40B H 0.6484 -0.0893 0.6737 0.029 Uiso 1 1 calc R U
C41 C 0.8297(2) -0.05910(12) 0.76566(14) 0.0367(4) Uani 1 1 d . .
H41A H 0.9386 -0.0483 0.7589 0.044 Uiso 1 1 calc R U
H41B H 0.8190 -0.1105 0.7969 0.044 Uiso 1 1 calc R U
C42 C 0.7563(2) 0.00581(13) 0.81897(13) 0.0406(5) Uani 1 1 d . .
H42A H 0.6605 -0.0122 0.8443 0.049 Uiso 1 1 calc R U
H42B H 0.8253 0.0253 0.8712 0.049 Uiso 1 1 calc R U
C43 C 0.7273(3) 0.06789(12) 0.74511(12) 0.0415(5) Uani 1 1 d . .
H43A H 0.6371 0.0995 0.7582 0.050 Uiso 1 1 calc R U
H43B H 0.8158 0.1033 0.7426 0.050 Uiso 1 1 calc R U
Si2 Si 0.85076(4) 0.19846(2) 0.50329(3) 0.01616(9) Uani 1 1 d . .
Si3 Si 0.53532(5) 0.26096(2) 0.52935(3) 0.01682(10) Uani 1 1 d . .

loop_
_atom_site_aniso_label
_atom_site_aniso_U_11
_atom_site_aniso_U_22
_atom_site_aniso_U_33
_atom_site_aniso_U_23
_atom_site_aniso_U_13
_atom_site_aniso_U_12
Mn1 0.01839(11) 0.01231(12) 0.01206(11) -0.00059(8) 0.00235(8) -0.00365(8)
O1 0.0215(5) 0.0157(5) 0.0136(5) -0.0019(4) 0.0060(4) -0.0048(4)
O2 0.0338(6) 0.0177(6) 0.0141(5) -0.0011(4) -0.0024(5) -0.0002(5)
N1 0.0158(6) 0.0121(6) 0.0197(6) 0.0007(5) 0.0024(5) -0.0025(5)
C11 0.0130(6) 0.0181(7) 0.0129(7) -0.0021(6) 0.0009(5) -0.0035(5)
C12 0.0211(7) 0.0158(8) 0.0195(8) 0.0002(6) 0.0049(6) 0.0021(6)
C13 0.0260(8) 0.0209(8) 0.0195(8) 0.0060(6) 0.0056(6) 0.0021(6)
C14 0.0191(7) 0.0241(9) 0.0146(7) -0.0004(6) 0.0034(6) -0.0013(6)
C15 0.0280(8) 0.0180(8) 0.0196(8) -0.0048(6) 0.0063(6) 0.0008(6)
C16 0.0282(8) 0.0149(8) 0.0172(7) 0.0010(6) 0.0042(6) -0.0028(6)
C17 0.0355(9) 0.0320(10) 0.0188(8) 0.0000(7) 0.0108(7) 0.0000(8)
C21 0.0213(8) 0.0251(9) 0.0286(9) -0.0070(7) -0.0002(7) -0.0038(7)
C22 0.0258(8) 0.0346(10) 0.0238(9) 0.0038(7) 0.0062(7) -0.0072(7)
C23 0.0180(7) 0.0230(9) 0.0346(9) -0.0039(7) 0.0020(7) 0.0004(6)
C31 0.0355(9) 0.0198(9) 0.0253(9) -0.0050(7) 0.0080(7) -0.0017(7)
C32 0.0190(7) 0.0223(8) 0.0292(9) 0.0034(7) 0.0025(6) 0.0012(6)
C33 0.0285(8) 0.0159(8) 0.0367(10) 0.0054(7) 0.0041(7) -0.0015(7)
C40 0.0269(8) 0.0194(8) 0.0266(9) 0.0010(7) 0.0024(7) 0.0028(6)
C41 0.0370(10) 0.0351(11) 0.0367(11) 0.0048(8) -0.0079(8) 0.0094(8)
C42 0.0518(12) 0.0499(13) 0.0189(9) 0.0020(8) -0.0056(8) 0.0121(10)
C43 0.0749(15) 0.0308(11) 0.0169(9) -0.0070(8) -0.0118(9) 0.0095(10)
Si2 0.01563(18) 0.0153(2) 0.0177(2) -0.00125(16) 0.00280(15) -0.00344(15)
Si3 0.01779(19) 0.0127(2) 0.0202(2) 0.00043(16) 0.00324(16) -0.00115(15)

loop_
_atom_type_symbol
_atom_type_description
_atom_type_scat_dispersion_real
_atom_type_scat_dispersion_imag
_atom_type_scat_source
C C 0.0033 0.0016 'International Tables Vol C Tables 4.2.6.8 and 6.1.1.4'
H H 0.0000 0.0000 'International Tables Vol C Tables 4.2.6.8 and 6.1.1.4'
N N 0.0061 0.0033 'International Tables Vol C Tables 4.2.6.8 and 6.1.1.4'
O O 0.0106 0.0060 'International Tables Vol C Tables 4.2.6.8 and 6.1.1.4'
Si Si 0.0817 0.0704 'International Tables Vol C Tables 4.2.6.8 and 6.1.1.4'
Mn Mn 0.3368 0.7283 'International Tables Vol C Tables 4.2.6.8 and 6.1.1.4'

loop_
_geom_angle_atom_site_label_1
_geom_angle_atom_site_label_2
_geom_angle_atom_site_label_3
_geom_angle
_geom_angle_site_symmetry_1
_geom_angle_site_symmetry_3
N1 Mn1 O1 130.35(5) . 3_656
N1 Mn1 O1 133.40(5) . .
O1 Mn1 O1 81.74(4) 3_656 .
N1 Mn1 O2 110.70(5) . .
O1 Mn1 O2 99.60(4) 3_656 .
O1 Mn1 O2 91.52(4) . .
N1 Mn1 Mn1 151.96(4) . 3_656
O1 Mn1 Mn1 41.21(3) 3_656 3_656
O1 Mn1 Mn1 40.53(3) . 3_656
O2 Mn1 Mn1 97.30(3) . 3_656
C11 O1 Mn1 129.63(9) . 3_656
C11 O1 Mn1 120.71(9) . .
Mn1 O1 Mn1 98.26(4) 3_656 .
C43 O2 C40 109.68(12) . .
C43 O2 Mn1 124.33(10) . .
C40 O2 Mn1 125.57(9) . .
Si3 N1 Si2 124.83(7) . .
Si3 N1 Mn1 120.18(6) . .
Si2 N1 Mn1 114.44(7) . .
O1 C11 C16 120.51(13) . .
O1 C11 C12 121.16(13) . .
C16 C11 C12 118.33(13) . .
C13 C12 C11 120.22(14) . .
C14 C13 C12 121.87(15) . .
C15 C14 C13 117.48(14) . .
C15 C14 C17 121.47(15) . .
C13 C14 C17 121.05(15) . .
C14 C15 C16 121.30(15) . .
C11 C16 C15 120.78(15) . .
O2 C40 C41 105.05(14) . .
C40 C41 C42 102.15(15) . .
C43 C42 C41 102.71(16) . .
O2 C43 C42 105.16(15) . .
N1 Si2 C23 109.55(7) . .
N1 Si2 C22 113.33(7) . .
C23 Si2 C22 106.08(8) . .
N1 Si2 C21 113.17(7) . .
C23 Si2 C21 106.87(8) . .
C22 Si2 C21 107.40(8) . .
N1 Si3 C32 110.39(7) . .
N1 Si3 C33 113.69(7) . .
C32 Si3 C33 104.85(8) . .
N1 Si3 C31 111.59(7) . .
C32 Si3 C31 109.04(8) . .
C33 Si3 C31 106.97(8) . .

loop_
_geom_bond_atom_site_label_1
_geom_bond_atom_site_label_2
_geom_bond_distance
_geom_bond_site_symmetry_2
Mn1 N1 2.0099(13) .
Mn1 O1 2.0665(11) 3_656
Mn1 O1 2.0952(10) .
Mn1 O2 2.1455(11) .
Mn1 Mn1 3.1471(6) 3_656
O1 C11 1.3666(16) .
O1 Mn1 2.0666(11) 3_656
O2 C43 1.447(2) .
O2 C40 1.450(2) .
N1 Si3 1.7065(13) .
N1 Si2 1.7097(13) .
C11 C16 1.391(2) .
C11 C12 1.391(2) .
C12 C13 1.390(2) .
C13 C14 1.390(2) .
C14 C15 1.386(2) .
C14 C17 1.511(2) .
C15 C16 1.392(2) .
C21 Si2 1.8793(17) .
C22 Si2 1.8784(17) .
C23 Si2 1.8707(17) .
C31 Si3 1.8805(17) .
C32 Si3 1.8754(17) .
C33 Si3 1.8796(17) .
C40 C41 1.501(3) .
C41 C42 1.512(3) .
C42 C43 1.504(3) .

loop_
_geom_torsion_atom_site_label_1
_geom_torsion_atom_site_label_2
_geom_torsion_atom_site_label_3
_geom_torsion_atom_site_label_4
_geom_torsion
_geom_torsion_site_symmetry_1
Mn1 O1 C11 C16 -155.15(11) 3_656
Mn1 O1 C11 C16 69.72(16) .
Mn1 O1 C11 C12 25.02(19) 3_656
Mn1 O1 C11 C12 -110.11(13) .
O1 C11 C12 C13 178.18(14) .
C16 C11 C12 C13 -1.7(2) .
C11 C12 C13 C14 0.2(2) .
C12 C13 C14 C15 1.1(2) .
C12 C13 C14 C17 -178.56(15) .
C13 C14 C15 C16 -0.9(2) .
C17 C14 C15 C16 178.73(15) .
O1 C11 C16 C15 -178.00(14) .
C12 C11 C16 C15 1.8(2) .
C14 C15 C16 C11 -0.6(2) .
C43 O2 C40 C41 -14.48(19) .
Mn1 O2 C40 C41 172.71(11) .
O2 C40 C41 C42 32.98(18) .
C40 C41 C42 C43 -38.8(2) .
C40 O2 C43 C42 -10.3(2) .
Mn1 O2 C43 C42 162.64(12) .
C41 C42 C43 O2 30.6(2) .
Si3 N1 Si2 C23 170.53(9) .
Mn1 N1 Si2 C23 -0.94(10) .
Si3 N1 Si2 C22 -71.22(11) .
Mn1 N1 Si2 C22 117.31(8) .
Si3 N1 Si2 C21 51.40(12) .
Mn1 N1 Si2 C21 -120.08(8) .
Si2 N1 Si3 C32 144.38(9) .
Mn1 N1 Si3 C32 -44.60(10) .
Si2 N1 Si3 C33 26.89(12) .
Mn1 N1 Si3 C33 -162.09(8) .
Si2 N1 Si3 C31 -94.20(10) .
Mn1 N1 Si3 C31 76.82(10) .
